data_2217671
loop_
_publ_author_name
'Tr\'avn\'i\<cek, Zden\<ek'
'Marek, Jarom\'ir'
'Van\<co, J\'an'
'\<Svajlenov\'a, O\<lga'

_publ_section_title
;Aqua(4-methylquinoline-\k<i>N</i>)[<i>N</i>-(2-oxidobenzylidene)glycinato-\k^3^<i>O</i>,<i>N</i>,<i>O</i>']copper(II)
 hemihydrate
;
_journal_coeditor_code TK2236
_journal_issue 2
_journal_name_full 'Acta Crystallographica Section E'
_journal_page_first m282
_journal_page_last m283
_journal_paper_doi 10.1107/S1600536807067852
_journal_volume 64
_journal_year 2008
_chemical_formula_iupac '[Cu (C9 H7 N O3) (C10 H9 N) (H2 O)], 0.5H2 O'
_chemical_formula_moiety 'C19 H18 Cu N2 O4, 0.5(H2 O)'
_chemical_formula_sum 'C19 H19 Cu N2 O4.5'
_chemical_formula_weight 410.9
_chemical_name_systematic
;
Aqua(4-methylquinoline-\kN)[<i>N</i>-(2-oxidobenzylidene)glycinato-
\k^3^O,N,O']copper(II) hemihydrate
;
_space_group_IT_number 13
_symmetry_cell_setting monoclinic
_symmetry_space_group_name_Hall '-P 2yc'
_symmetry_space_group_name_H-M 'P 1 2/c 1'
_atom_sites_solution_hydrogens geom
_atom_sites_solution_primary direct
_atom_sites_solution_secondary difmap
_audit_creation_method SHELXL-97
_cell_angle_alpha 90
_cell_angle_beta 97.730(6)
_cell_angle_gamma 90
_cell_formula_units_Z 8
_cell_length_a 10.0966(7)
_cell_length_b 12.3483(6)
_cell_length_c 28.8133(17)
_cell_measurement_reflns_used 3906
_cell_measurement_temperature 120(2)
_cell_measurement_theta_max 26.5
_cell_measurement_theta_min 2.6
_cell_volume 3559.7(4)
_computing_cell_refinement 'CrysAlis RED (Oxford Diffraction, 2006)'
_computing_data_collection 'CrysAlis CCD (Oxford Diffraction, 2006)'
_computing_data_reduction 'CrysAlis RED (Oxford Diffraction, 2006)'
_computing_molecular_graphics 'DIAMOND (Brandenburg, 2006)'
_computing_publication_material 'SHELXL97 (Sheldrick, 1997)'
_computing_structure_refinement 'SHELXL97 (Sheldrick, 1997)'
_computing_structure_solution 'SHELXS97 (Sheldrick, 1990)'
_diffrn_ambient_temperature 120(2)
_diffrn_detector_area_resol_mean 8.3611
_diffrn_measured_fraction_theta_full 0.998
_diffrn_measured_fraction_theta_max 0.998
_diffrn_measurement_device_type 'Kuma KM-4-CCD'
_diffrn_measurement_method 'rotation method \w'
_diffrn_radiation_monochromator 'Enhance (Oxford Diffraction)'
_diffrn_radiation_source 'fine-focus sealed tube'
_diffrn_radiation_type MoK\a
_diffrn_radiation_wavelength 0.71073
_diffrn_reflns_av_R_equivalents 0.049
_diffrn_reflns_av_sigmaI/netI 0.059
_diffrn_reflns_limit_h_max 11
_diffrn_reflns_limit_h_min -12
_diffrn_reflns_limit_k_max 13
_diffrn_reflns_limit_k_min -14
_diffrn_reflns_limit_l_max 34
_diffrn_reflns_limit_l_min -34
_diffrn_reflns_number 19645
_diffrn_reflns_theta_full 25.0
_diffrn_reflns_theta_max 25.0
_diffrn_reflns_theta_min 3.2
_diffrn_standards_number 0
_exptl_absorpt_coefficient_mu 1.258
_exptl_absorpt_correction_T_max 0.729
_exptl_absorpt_correction_T_min 0.690
_exptl_absorpt_correction_type multi-scan
_exptl_absorpt_process_details
;
(CrysAlis RED; Oxford Diffraction, 2006)
;
_exptl_crystal_colour blue
_exptl_crystal_density_diffrn 1.533
_exptl_crystal_density_method 'not measured'
_exptl_crystal_description prism
_exptl_crystal_F_000 1696
_exptl_crystal_size_max 0.30
_exptl_crystal_size_mid 0.25
_exptl_crystal_size_min 0.25
_refine_diff_density_max 0.66
_refine_diff_density_min -0.54
_refine_ls_extinction_method none
_refine_ls_goodness_of_fit_ref 1.09
_refine_ls_hydrogen_treatment mixed
_refine_ls_matrix_type full
_refine_ls_number_parameters 499
_refine_ls_number_reflns 6242
_refine_ls_number_restraints 6
_refine_ls_restrained_S_all 1.09
_refine_ls_R_factor_all 0.082
_refine_ls_R_factor_gt 0.047
_refine_ls_shift/su_max 0.001
_refine_ls_shift/su_mean 0.000
_refine_ls_structure_factor_coef Fsqd
_refine_ls_weighting_details 'calc w=1/[\s^2^(Fo^2^)+(0.04P)^2^+2.5P] where P=(Fo^2^+2Fc^2^)/3'
_refine_ls_weighting_scheme calc
_refine_ls_wR_factor_gt 0.101
_refine_ls_wR_factor_ref 0.113
_reflns_number_gt 4225
_reflns_number_total 6242
_reflns_threshold_expression I>2\s(I)
_cod_data_source_file tk2236.cif
_cod_data_source_block I
_cod_original_sg_symbol_H-M 'P 2/c'
_cod_original_formula_sum 'C19 H19 Cu1 N2 O4.5'
_cod_database_code 2217671
_cod_database_fobs_code 2217671

loop_
_symmetry_equiv_pos_as_xyz
'x, y, z'
'-x, y, -z+1/2'
'-x, -y, -z'
'x, -y, z-1/2'

loop_
_atom_site_type_symbol
_atom_site_label
_atom_site_fract_x
_atom_site_fract_y
_atom_site_fract_z
_atom_site_U_iso_or_equiv
_atom_site_adp_type
_atom_site_calc_flag
_atom_site_refinement_flags
_atom_site_occupancy
Cu Cu1 0.64949(5) 0.89277(4) 0.146484(18) 0.01660(15) Uani d . 1
Cu Cu2 0.14540(5) 0.52717(4) 0.145347(17) 0.01668(15) Uani d . 1
O O1 0.4892(3) 0.8873(2) 0.17954(9) 0.0175(7) Uani d . 1
O O2 0.3605(3) 0.7712(2) 0.21210(9) 0.0198(7) Uani d . 1
O O3 0.7735(3) 0.8959(2) 0.10193(10) 0.0212(7) Uani d . 1
O O4 0.7828(3) 0.8607(2) 0.21941(10) 0.0199(7) Uani d D 1
H H4V 0.802(4) 0.7916(18) 0.2171(15) 0.030 Uiso d D 1
H H4W 0.733(4) 0.854(4) 0.2415(12) 0.030 Uiso d D 1
O O101 -0.0123(3) 0.5325(2) 0.17948(9) 0.0179(7) Uani d . 1
O O102 -0.1400(3) 0.6477(2) 0.21334(9) 0.0208(7) Uani d . 1
O O103 0.2671(3) 0.5247(2) 0.10008(10) 0.0221(7) Uani d . 1
O O104 0.2815(3) 0.5589(2) 0.21757(10) 0.0195(7) Uani d D 1
H H4Y 0.323(4) 0.621(2) 0.2148(15) 0.029 Uiso d D 1
H H4Z 0.231(4) 0.572(4) 0.2391(12) 0.029 Uiso d D 1
C C1 0.4519(4) 0.7919(3) 0.18899(13) 0.0168(9) Uani d . 1
C C2 0.5282(4) 0.6981(3) 0.17115(14) 0.0170(9) Uani d . 1
H H2A 0.5803 0.6602 0.1979 0.020 Uiso calc R 1
H H2B 0.4646 0.6458 0.1543 0.020 Uiso calc R 1
N N3 0.6186(3) 0.7393(3) 0.13948(11) 0.0142(8) Uani d . 1
C C4 0.6656(4) 0.6760(3) 0.11074(14) 0.0195(10) Uani d . 1
H H4 0.6388 0.6022 0.1106 0.023 Uiso calc R 1
C C5 0.7556(4) 0.7073(3) 0.07865(13) 0.0179(9) Uani d . 1
C C6 0.8021(4) 0.8155(4) 0.07522(14) 0.0214(10) Uani d . 1
C C7 0.8874(4) 0.8365(4) 0.04121(15) 0.0248(10) Uani d . 1
H H7 0.9184 0.9082 0.0375 0.030 Uiso calc R 1
C C8 0.9263(5) 0.7556(4) 0.01340(16) 0.0308(12) Uani d . 1
H H8 0.9839 0.7725 -0.0091 0.037 Uiso calc R 1
C C9 0.8833(5) 0.6487(4) 0.01734(15) 0.0306(12) Uani d . 1
H H9 0.9121 0.5929 -0.0017 0.037 Uiso calc R 1
C C10 0.7983(4) 0.6271(4) 0.04955(15) 0.0264(11) Uani d . 1
H H10 0.7672 0.5550 0.0522 0.032 Uiso calc R 1
N N11 0.6567(3) 1.0531(3) 0.15411(11) 0.0175(8) Uani d . 1
C C12 0.7484(4) 1.0987(3) 0.18422(14) 0.0184(10) Uani d . 1
H H12 0.8134 1.0533 0.2014 0.022 Uiso calc R 1
C C13 0.7568(4) 1.2106(4) 0.19281(15) 0.0237(10) Uani d . 1
H H13 0.8264 1.2390 0.2150 0.028 Uiso calc R 1
C C14 0.6646(4) 1.2783(3) 0.16915(15) 0.0225(10) Uani d . 1
C C15 0.5640(4) 1.2326(3) 0.13509(14) 0.0200(10) Uani d . 1
C C16 0.5637(4) 1.1192(3) 0.12792(13) 0.0179(9) Uani d . 1
C C17 0.4669(4) 1.0718(4) 0.09435(15) 0.0258(11) Uani d . 1
H H17 0.4673 0.9958 0.0892 0.031 Uiso calc R 1
C C18 0.3730(5) 1.1347(4) 0.06929(16) 0.0321(12) Uani d . 1
H H18 0.3076 1.1023 0.0468 0.039 Uiso calc R 1
C C19 0.3712(5) 1.2475(4) 0.07621(17) 0.0336(12) Uani d . 1
H H19 0.3054 1.2907 0.0582 0.040 Uiso calc R 1
C C20 0.4634(4) 1.2946(4) 0.10850(16) 0.0272(11) Uani d . 1
H H20 0.4603 1.3706 0.1133 0.033 Uiso calc R 1
C C21 0.6709(5) 1.3984(3) 0.17792(18) 0.0366(13) Uani d . 1
H H21A 0.7418 1.4142 0.2037 0.055 Uiso calc R 1
H H21B 0.5850 1.4235 0.1862 0.055 Uiso calc R 1
H H21C 0.6900 1.4359 0.1496 0.055 Uiso calc R 1
C C101 -0.0500(4) 0.6277(3) 0.18915(14) 0.0173(9) Uani d . 1
C C102 0.0258(4) 0.7220(3) 0.17074(13) 0.0175(9) Uani d . 1
H H10A -0.0382 0.7751 0.1547 0.021 Uiso calc R 1
H H10B 0.0806 0.7591 0.1971 0.021 Uiso calc R 1
N N103 0.1120(3) 0.6801(3) 0.13791(11) 0.0159(8) Uani d . 1
C C104 0.1625(4) 0.7452(3) 0.11094(13) 0.0174(9) Uani d . 1
H H104 0.1374 0.8193 0.1117 0.021 Uiso calc R 1
C C105 0.2556(4) 0.7147(3) 0.07917(14) 0.0192(10) Uani d . 1
C C106 0.3004(4) 0.6060(3) 0.07514(14) 0.0184(10) Uani d . 1
C C107 0.3904(4) 0.5879(4) 0.04231(14) 0.0225(10) Uani d . 1
H H107 0.4198 0.5162 0.0375 0.027 Uiso calc R 1
C C108 0.4363(4) 0.6710(4) 0.01733(15) 0.0258(11) Uani d . 1
H H108 0.4982 0.6555 -0.0039 0.031 Uiso calc R 1
C C109 0.3949(4) 0.7773(4) 0.02211(15) 0.0260(11) Uani d . 1
H H109 0.4282 0.8343 0.0048 0.031 Uiso calc R 1
C C110 0.3047(4) 0.7971(4) 0.05253(14) 0.0233(10) Uani d . 1
H H110 0.2743 0.8692 0.0558 0.028 Uiso calc R 1
N N111 0.1532(3) 0.3675(3) 0.15199(11) 0.0135(7) Uani d . 1
C C112 0.2498(4) 0.3203(3) 0.18149(14) 0.0186(10) Uani d . 1
H H112 0.3161 0.3653 0.1982 0.022 Uiso calc R 1
C C113 0.2587(4) 0.2090(3) 0.18907(14) 0.0212(10) Uani d . 1
H H113 0.3303 0.1805 0.2103 0.025 Uiso calc R 1
C C114 0.1658(5) 0.1406(4) 0.16633(15) 0.0227(10) Uani d . 1
C C115 0.0611(4) 0.1873(3) 0.13443(14) 0.0201(10) Uani d . 1
C C116 0.0567(4) 0.3009(3) 0.12845(14) 0.0184(10) Uani d . 1
C C117 -0.0458(4) 0.3493(4) 0.09754(14) 0.0204(10) Uani d . 1
H H117 -0.0468 0.4256 0.0932 0.024 Uiso calc R 1
C C118 -0.1436(4) 0.2872(4) 0.07372(15) 0.0275(11) Uani d . 1
H H118 -0.2133 0.3205 0.0532 0.033 Uiso calc R 1
C C119 -0.1422(5) 0.1741(4) 0.07931(15) 0.0272(11) Uani d . 1
H H119 -0.2111 0.1313 0.0627 0.033 Uiso calc R 1
C C120 -0.0422(4) 0.1257(4) 0.10848(15) 0.0250(11) Uani d . 1
H H120 -0.0415 0.0491 0.1115 0.030 Uiso calc R 1
C C121 0.1741(5) 0.0218(4) 0.17441(18) 0.0360(13) Uani d . 1
H H12A 0.2479 0.0059 0.1992 0.054 Uiso calc R 1
H H12B 0.1897 -0.0147 0.1454 0.054 Uiso calc R 1
H H12C 0.0900 -0.0040 0.1840 0.054 Uiso calc R 1
O O5 0.0000 0.3678(4) 0.2500 0.0289(11) Uani d SD 1
H H5V 0.005(5) 0.412(3) 0.2745(11) 0.043 Uiso d D 1
O O6 0.5000 1.0521(4) 0.2500 0.0267(10) Uani d SD 1
H H6V 0.486(5) 1.010(3) 0.2254(11) 0.040 Uiso d D 1

loop_
_atom_site_aniso_label
_atom_site_aniso_U_11
_atom_site_aniso_U_22
_atom_site_aniso_U_33
_atom_site_aniso_U_12
_atom_site_aniso_U_13
_atom_site_aniso_U_23
Cu1 0.0187(3) 0.0130(3) 0.0189(3) -0.0010(2) 0.0059(2) -0.0003(2)
Cu2 0.0200(3) 0.0126(3) 0.0184(3) 0.0014(2) 0.0060(2) 0.0005(2)
O1 0.0172(16) 0.0111(15) 0.0255(17) -0.0003(12) 0.0073(13) -0.0005(13)
O2 0.0188(17) 0.0211(16) 0.0210(16) -0.0043(13) 0.0081(13) -0.0015(13)
O3 0.0272(18) 0.0169(16) 0.0217(16) -0.0041(13) 0.0112(13) -0.0035(13)
O4 0.0220(17) 0.0182(16) 0.0200(16) 0.0005(14) 0.0051(13) 0.0009(14)
O101 0.0201(16) 0.0128(16) 0.0217(16) 0.0004(12) 0.0062(13) -0.0003(12)
O102 0.0224(17) 0.0204(16) 0.0214(16) 0.0026(13) 0.0099(13) 0.0018(13)
O103 0.0284(18) 0.0158(16) 0.0248(17) 0.0030(13) 0.0136(14) 0.0027(13)
O104 0.0240(18) 0.0180(16) 0.0177(16) -0.0030(14) 0.0067(13) -0.0027(14)
C1 0.013(2) 0.021(2) 0.014(2) -0.0017(19) -0.0035(17) 0.0011(18)
C2 0.016(2) 0.018(2) 0.017(2) -0.0066(18) 0.0032(17) 0.0014(18)
N3 0.018(2) 0.0127(17) 0.0128(18) -0.0022(15) 0.0054(14) -0.0002(15)
C4 0.019(2) 0.021(2) 0.017(2) 0.0015(19) -0.0022(18) 0.0001(19)
C5 0.017(2) 0.022(2) 0.014(2) 0.0056(19) 0.0014(17) -0.0001(19)
C6 0.019(2) 0.027(3) 0.018(2) 0.004(2) 0.0001(18) 0.000(2)
C7 0.018(2) 0.031(3) 0.027(3) 0.002(2) 0.006(2) 0.002(2)
C8 0.025(3) 0.046(3) 0.022(3) 0.003(2) 0.007(2) 0.002(2)
C9 0.031(3) 0.040(3) 0.021(2) 0.011(2) 0.005(2) -0.008(2)
C10 0.025(3) 0.027(3) 0.025(2) 0.005(2) -0.003(2) -0.002(2)
N11 0.017(2) 0.0182(19) 0.019(2) 0.0015(16) 0.0072(16) 0.0020(16)
C12 0.021(2) 0.020(2) 0.016(2) -0.0028(19) 0.0087(18) 0.0025(19)
C13 0.025(3) 0.023(3) 0.024(2) -0.009(2) 0.007(2) -0.001(2)
C14 0.029(3) 0.019(2) 0.022(2) -0.002(2) 0.014(2) 0.000(2)
C15 0.021(2) 0.021(2) 0.020(2) 0.007(2) 0.0108(19) 0.0043(19)
C16 0.022(2) 0.022(2) 0.011(2) 0.0025(19) 0.0076(18) 0.0057(18)
C17 0.024(3) 0.028(3) 0.026(3) -0.004(2) 0.004(2) 0.004(2)
C18 0.029(3) 0.043(3) 0.023(3) -0.004(2) 0.000(2) 0.009(2)
C19 0.027(3) 0.043(3) 0.032(3) 0.008(2) 0.008(2) 0.019(3)
C20 0.027(3) 0.024(3) 0.034(3) 0.006(2) 0.016(2) 0.009(2)
C21 0.042(3) 0.015(3) 0.054(4) 0.001(2) 0.011(3) -0.004(2)
C101 0.020(2) 0.016(2) 0.014(2) 0.0024(19) -0.0038(18) 0.0014(18)
C102 0.025(2) 0.014(2) 0.013(2) -0.0009(19) 0.0046(18) -0.0011(18)
N103 0.0133(19) 0.0157(19) 0.0182(19) -0.0009(15) 0.0001(15) -0.0004(16)
C104 0.021(2) 0.012(2) 0.018(2) 0.0010(18) -0.0033(18) -0.0013(18)
C105 0.017(2) 0.022(2) 0.017(2) -0.0003(19) -0.0017(18) -0.0009(19)
C106 0.019(2) 0.023(2) 0.013(2) -0.0007(19) 0.0009(18) -0.0006(19)
C107 0.023(3) 0.027(3) 0.018(2) 0.003(2) 0.0040(19) -0.004(2)
C108 0.023(3) 0.036(3) 0.020(2) -0.004(2) 0.0061(19) -0.001(2)
C109 0.028(3) 0.030(3) 0.021(2) -0.009(2) 0.004(2) 0.007(2)
C110 0.030(3) 0.019(2) 0.021(2) -0.003(2) 0.002(2) 0.0013(19)
N111 0.0168(19) 0.0130(17) 0.0121(17) 0.0010(15) 0.0074(14) -0.0007(15)
C112 0.015(2) 0.020(2) 0.022(2) 0.0020(19) 0.0039(18) 0.0002(19)
C113 0.030(3) 0.022(2) 0.012(2) 0.005(2) 0.0030(18) 0.0027(19)
C114 0.031(3) 0.017(2) 0.021(2) 0.002(2) 0.010(2) 0.002(2)
C115 0.028(3) 0.015(2) 0.020(2) 0.0014(19) 0.0118(19) -0.0003(19)
C116 0.018(2) 0.017(2) 0.022(2) -0.0004(19) 0.0114(18) -0.0010(19)
C117 0.024(3) 0.021(2) 0.017(2) 0.002(2) 0.0061(19) -0.0029(19)
C118 0.020(3) 0.039(3) 0.024(3) -0.002(2) 0.002(2) -0.001(2)
C119 0.026(3) 0.033(3) 0.026(3) -0.011(2) 0.013(2) -0.012(2)
C120 0.032(3) 0.019(2) 0.027(3) -0.008(2) 0.011(2) -0.007(2)
C121 0.049(3) 0.021(3) 0.038(3) -0.001(2) 0.006(3) 0.002(2)
O5 0.043(3) 0.022(2) 0.023(3) 0.000 0.008(2) 0.000
O6 0.040(3) 0.024(3) 0.017(2) 0.000 0.005(2) 0.000

loop_
_atom_type_symbol
_atom_type_description
_atom_type_scat_dispersion_real
_atom_type_scat_dispersion_imag
_atom_type_scat_source
C C 0.0033 0.0016 'International Tables Vol C Tables 4.2.6.8 and 6.1.1.4'
H H 0.0000 0.0000 'International Tables Vol C Tables 4.2.6.8 and 6.1.1.4'
N N 0.0061 0.0033 'International Tables Vol C Tables 4.2.6.8 and 6.1.1.4'
O O 0.0106 0.0060 'International Tables Vol C Tables 4.2.6.8 and 6.1.1.4'
Cu Cu 0.3201 1.2651 'International Tables Vol C Tables 4.2.6.8 and 6.1.1.4'

loop_
_geom_angle_atom_site_label_1
_geom_angle_atom_site_label_2
_geom_angle_atom_site_label_3
_geom_angle
O3 Cu1 N3 93.49(12)
O3 Cu1 O1 166.61(12)
N3 Cu1 O1 83.42(12)
O3 Cu1 N11 92.10(12)
N3 Cu1 N11 172.74(14)
O1 Cu1 N11 90.08(12)
O3 Cu1 O4 104.68(11)
N3 Cu1 O4 89.61(12)
O1 Cu1 O4 88.37(11)
N11 Cu1 O4 93.45(12)
O103 Cu2 N103 93.38(13)
O103 Cu2 N111 91.68(12)
N103 Cu2 N111 172.24(14)
O103 Cu2 O101 166.81(12)
N103 Cu2 O101 83.24(12)
N111 Cu2 O101 90.51(12)
O103 Cu2 O104 104.63(11)
N103 Cu2 O104 90.45(12)
N111 Cu2 O104 93.96(12)
O101 Cu2 O104 88.19(11)
C1 O1 Cu1 114.6(3)
C6 O3 Cu1 126.5(3)
Cu1 O4 H4V 101(3)
Cu1 O4 H4W 110(3)
H4V O4 H4W 96(4)
C101 O101 Cu2 114.9(3)
C106 O103 Cu2 126.9(3)
Cu2 O104 H4Y 107(3)
Cu2 O104 H4Z 110(3)
H4Y O104 H4Z 103(4)
O2 C1 O1 124.7(4)
O2 C1 C2 118.3(4)
O1 C1 C2 117.0(3)
N3 C2 C1 109.4(3)
N3 C2 H2A 109.8
C1 C2 H2A 109.8
N3 C2 H2B 109.8
C1 C2 H2B 109.8
H2A C2 H2B 108.2
C4 N3 C2 120.6(3)
C4 N3 Cu1 126.9(3)
C2 N3 Cu1 112.4(2)
N3 C4 C5 125.2(4)
N3 C4 H4 117.4
C5 C4 H4 117.4
C10 C5 C6 119.4(4)
C10 C5 C4 117.9(4)
C6 C5 C4 122.8(4)
O3 C6 C7 118.1(4)
O3 C6 C5 124.6(4)
C7 C6 C5 117.3(4)
C8 C7 C6 121.4(4)
C8 C7 H7 119.3
C6 C7 H7 119.3
C7 C8 C9 121.6(4)
C7 C8 H8 119.2
C9 C8 H8 119.2
C10 C9 C8 117.9(4)
C10 C9 H9 121.1
C8 C9 H9 121.1
C9 C10 C5 122.5(4)
C9 C10 H10 118.8
C5 C10 H10 118.8
C12 N11 C16 118.3(4)
C12 N11 Cu1 120.9(3)
C16 N11 Cu1 120.8(3)
N11 C12 C13 124.1(4)
N11 C12 H12 117.9
C13 C12 H12 117.9
C14 C13 C12 119.6(4)
C14 C13 H13 120.2
C12 C13 H13 120.2
C13 C14 C15 118.4(4)
C13 C14 C21 120.6(4)
C15 C14 C21 121.0(4)
C20 C15 C16 118.0(4)
C20 C15 C14 123.4(4)
C16 C15 C14 118.6(4)
N11 C16 C17 119.1(4)
N11 C16 C15 120.9(4)
C17 C16 C15 120.0(4)
C18 C17 C16 119.9(4)
C18 C17 H17 120.0
C16 C17 H17 120.0
C17 C18 C19 120.8(4)
C17 C18 H18 119.6
C19 C18 H18 119.6
C20 C19 C18 120.1(4)
C20 C19 H19 120.0
C18 C19 H19 120.0
C19 C20 C15 121.2(4)
C19 C20 H20 119.4
C15 C20 H20 119.4
C14 C21 H21A 109.5
C14 C21 H21B 109.5
H21A C21 H21B 109.5
C14 C21 H21C 109.5
H21A C21 H21C 109.5
H21B C21 H21C 109.5
O102 C101 O101 124.6(4)
O102 C101 C102 118.8(4)
O101 C101 C102 116.6(4)
N103 C102 C101 108.9(3)
N103 C102 H10A 109.9
C101 C102 H10A 109.9
N103 C102 H10B 109.9
C101 C102 H10B 109.9
H10A C102 H10B 108.3
C104 N103 C102 119.6(3)
C104 N103 Cu2 127.5(3)
C102 N103 Cu2 112.7(2)
N103 C104 C105 124.8(4)
N103 C104 H104 117.6
C105 C104 H104 117.6
C110 C105 C106 119.9(4)
C110 C105 C104 117.7(4)
C106 C105 C104 122.4(4)
O103 C106 C107 118.8(4)
O103 C106 C105 124.9(4)
C107 C106 C105 116.3(4)
C108 C107 C106 121.7(4)
C108 C107 H107 119.1
C106 C107 H107 119.1
C107 C108 C109 121.9(4)
C107 C108 H108 119.1
C109 C108 H108 119.1
C110 C109 C108 117.9(4)
C110 C109 H109 121.1
C108 C109 H109 121.1
C109 C110 C105 122.3(4)
C109 C110 H110 118.8
C105 C110 H110 118.8
C112 N111 C116 117.3(3)
C112 N111 Cu2 120.7(3)
C116 N111 Cu2 121.9(3)
N111 C112 C113 123.7(4)
N111 C112 H112 118.1
C113 C112 H112 118.1
C114 C113 C112 120.7(4)
C114 C113 H113 119.6
C112 C113 H113 119.6
C113 C114 C115 117.5(4)
C113 C114 C121 121.1(4)
C115 C114 C121 121.4(4)
C116 C115 C120 117.3(4)
C116 C115 C114 119.2(4)
C120 C115 C114 123.5(4)
N111 C116 C117 118.0(4)
N111 C116 C115 121.5(4)
C117 C116 C115 120.5(4)
C118 C117 C116 120.2(4)
C118 C117 H117 119.9
C116 C117 H117 119.9
C117 C118 C119 120.4(4)
C117 C118 H118 119.8
C119 C118 H118 119.8
C120 C119 C118 120.1(4)
C120 C119 H119 119.9
C118 C119 H119 119.9
C119 C120 C115 121.4(4)
C119 C120 H120 119.3
C115 C120 H120 119.3
C114 C121 H12A 109.5
C114 C121 H12B 109.5
H12A C121 H12B 109.5
C114 C121 H12C 109.5
H12A C121 H12C 109.5
H12B C121 H12C 109.5

loop_
_geom_bond_atom_site_label_1
_geom_bond_atom_site_label_2
_geom_bond_distance
Cu1 O3 1.910(3)
Cu1 N3 1.927(3)
Cu1 O1 1.986(3)
Cu1 N11 1.993(3)
Cu1 O4 2.371(3)
Cu2 O103 1.909(3)
Cu2 N103 1.926(3)
Cu2 N111 1.982(3)
Cu2 O101 1.982(3)
Cu2 O104 2.367(3)
O1 C1 1.276(5)
O2 C1 1.235(5)
O3 C6 1.312(5)
O4 H4V 0.879(19)
O4 H4W 0.87(4)
O101 C101 1.278(5)
O102 C101 1.242(5)
O103 C106 1.305(5)
O104 H4Y 0.879(19)
O104 H4Z 0.87(4)
C1 C2 1.518(6)
C2 N3 1.465(5)
C2 H2A 0.9900
C2 H2B 0.9900
N3 C4 1.276(5)
C4 C5 1.434(5)
C4 H4 0.9500
C5 C10 1.403(6)
C5 C6 1.424(6)
C6 C7 1.413(6)
C7 C8 1.371(6)
C7 H7 0.9500
C8 C9 1.398(6)
C8 H8 0.9500
C9 C10 1.373(6)
C9 H9 0.9500
C10 H10 0.9500
N11 C12 1.308(5)
N11 C16 1.388(5)
C12 C13 1.404(6)
C12 H12 0.9500
C13 C14 1.364(6)
C13 H13 0.9500
C14 C15 1.430(6)
C14 C21 1.505(6)
C15 C20 1.413(6)
C15 C16 1.416(6)
C16 C17 1.407(6)
C17 C18 1.357(6)
C17 H17 0.9500
C18 C19 1.408(7)
C18 H18 0.9500
C19 C20 1.355(7)
C19 H19 0.9500
C20 H20 0.9500
C21 H21A 0.9800
C21 H21B 0.9800
C21 H21C 0.9800
C101 C102 1.527(5)
C102 N103 1.463(5)
C102 H10A 0.9900
C102 H10B 0.9900
N103 C104 1.272(5)
C104 C105 1.447(6)
C104 H104 0.9500
C105 C110 1.405(6)
C105 C106 1.426(6)
C106 C107 1.415(6)
C107 C108 1.369(6)
C107 H107 0.9500
C108 C109 1.390(6)
C108 H108 0.9500
C109 C110 1.368(6)
C109 H109 0.9500
C110 H110 0.9500
N111 C112 1.338(5)
N111 C116 1.381(5)
C112 C113 1.392(6)
C112 H112 0.9500
C113 C114 1.363(6)
C113 H113 0.9500
C114 C115 1.426(6)
C114 C121 1.486(6)
C115 C116 1.414(6)
C115 C120 1.419(6)
C116 C117 1.404(6)
C117 C118 1.361(6)
C117 H117 0.9500
C118 C119 1.406(6)
C118 H118 0.9500
C119 C120 1.362(6)
C119 H119 0.9500
C120 H120 0.9500
C121 H12A 0.9800
C121 H12B 0.9800
C121 H12C 0.9800
O5 H5V 0.890(19)
O6 H6V 0.876(19)

loop_
_geom_hbond_atom_site_label_D
_geom_hbond_atom_site_label_H
_geom_hbond_atom_site_label_A
_geom_hbond_site_symmetry_A
_geom_hbond_distance_DH
_geom_hbond_distance_HA
_geom_hbond_distance_DA
_geom_hbond_angle_DHA
O4 H4V O102 1_655 0.879(19) 1.88(2) 2.756(4) 174(4)
O4 H4W O2 2_655 0.87(4) 2.01(3) 2.825(4) 155(4)
O5 H5V O101 2 0.890(19) 1.99(2) 2.865(4) 169(4)
O6 H6V O1 . 0.876(19) 2.01(2) 2.867(4) 165(4)
O104 H4Y O2 . 0.879(19) 1.90(2) 2.751(4) 162(4)
O104 H4Z O102 2 0.87(4) 1.98(2) 2.823(4) 162(4)

loop_
_geom_torsion_atom_site_label_1
_geom_torsion_atom_site_label_2
_geom_torsion_atom_site_label_3
_geom_torsion_atom_site_label_4
_geom_torsion
O3 Cu1 O1 C1 88.7(5)
N3 Cu1 O1 C1 11.4(3)
N11 Cu1 O1 C1 -171.9(3)
O4 Cu1 O1 C1 -78.4(3)
N3 Cu1 O3 C6 6.8(3)
O1 Cu1 O3 C6 -69.4(6)
N11 Cu1 O3 C6 -168.6(3)
O4 Cu1 O3 C6 97.3(3)
O103 Cu2 O101 C101 -87.7(6)
N103 Cu2 O101 C101 -11.9(3)
N111 Cu2 O101 C101 172.8(3)
O104 Cu2 O101 C101 78.8(3)
N103 Cu2 O103 C106 -1.9(3)
N111 Cu2 O103 C106 172.3(3)
O101 Cu2 O103 C106 72.8(6)
O104 Cu2 O103 C106 -93.2(3)
Cu1 O1 C1 O2 174.8(3)
Cu1 O1 C1 C2 -3.8(4)
O2 C1 C2 N3 172.2(3)
O1 C1 C2 N3 -9.0(5)
C1 C2 N3 C4 -161.0(4)
C1 C2 N3 Cu1 17.7(4)
O3 Cu1 N3 C4 -4.4(4)
O1 Cu1 N3 C4 162.6(4)
O4 Cu1 N3 C4 -109.0(3)
O3 Cu1 N3 C2 177.0(3)
O1 Cu1 N3 C2 -16.0(3)
O4 Cu1 N3 C2 72.4(3)
C2 N3 C4 C5 -179.3(4)
Cu1 N3 C4 C5 2.2(6)
N3 C4 C5 C10 179.6(4)
N3 C4 C5 C6 -0.6(6)
Cu1 O3 C6 C7 174.1(3)
Cu1 O3 C6 C5 -7.3(6)
C10 C5 C6 O3 -176.9(4)
C4 C5 C6 O3 3.3(6)
C10 C5 C6 C7 1.6(6)
C4 C5 C6 C7 -178.1(4)
O3 C6 C7 C8 177.2(4)
C5 C6 C7 C8 -1.5(6)
C6 C7 C8 C9 0.1(7)
C7 C8 C9 C10 1.2(7)
C8 C9 C10 C5 -1.0(7)
C6 C5 C10 C9 -0.4(6)
C4 C5 C10 C9 179.3(4)
O3 Cu1 N11 C12 -86.6(3)
O1 Cu1 N11 C12 106.6(3)
O4 Cu1 N11 C12 18.3(3)
O3 Cu1 N11 C16 94.1(3)
O1 Cu1 N11 C16 -72.7(3)
O4 Cu1 N11 C16 -161.1(3)
C16 N11 C12 C13 1.8(6)
Cu1 N11 C12 C13 -177.5(3)
N11 C12 C13 C14 0.6(6)
C12 C13 C14 C15 -1.9(6)
C12 C13 C14 C21 179.6(4)
C13 C14 C15 C20 180.0(4)
C21 C14 C15 C20 -1.5(6)
C13 C14 C15 C16 0.8(6)
C21 C14 C15 C16 179.3(4)
C12 N11 C16 C17 178.1(4)
Cu1 N11 C16 C17 -2.6(5)
C12 N11 C16 C15 -2.9(6)
Cu1 N11 C16 C15 176.5(3)
C20 C15 C16 N11 -177.6(4)
C14 C15 C16 N11 1.6(6)
C20 C15 C16 C17 1.4(6)
C14 C15 C16 C17 -179.4(4)
N11 C16 C17 C18 178.3(4)
C15 C16 C17 C18 -0.8(6)
C16 C17 C18 C19 0.3(7)
C17 C18 C19 C20 -0.6(7)
C18 C19 C20 C15 1.2(7)
C16 C15 C20 C19 -1.7(6)
C14 C15 C20 C19 179.2(4)
Cu2 O101 C101 O102 -174.3(3)
Cu2 O101 C101 C102 3.4(4)
O102 C101 C102 N103 -171.8(3)
O101 C101 C102 N103 10.4(5)
C101 C102 N103 C104 165.2(3)
C101 C102 N103 Cu2 -19.5(4)
O103 Cu2 N103 C104 -0.5(4)
O101 Cu2 N103 C104 -167.7(4)
O104 Cu2 N103 C104 104.2(3)
O103 Cu2 N103 C102 -175.4(3)
O101 Cu2 N103 C102 17.4(3)
O104 Cu2 N103 C102 -70.7(3)
C102 N103 C104 C105 176.0(4)
Cu2 N103 C104 C105 1.3(6)
N103 C104 C105 C110 -178.5(4)
N103 C104 C105 C106 -0.1(6)
Cu2 O103 C106 C107 -178.5(3)
Cu2 O103 C106 C105 3.4(6)
C110 C105 C106 O103 175.9(4)
C104 C105 C106 O103 -2.4(6)
C110 C105 C106 C107 -2.2(6)
C104 C105 C106 C107 179.4(4)
O103 C106 C107 C108 -175.5(4)
C105 C106 C107 C108 2.7(6)
C106 C107 C108 C109 -1.4(7)
C107 C108 C109 C110 -0.6(7)
C108 C109 C110 C105 1.1(7)
C106 C105 C110 C109 0.4(6)
C104 C105 C110 C109 178.8(4)
O103 Cu2 N111 C112 85.4(3)
O101 Cu2 N111 C112 -107.6(3)
O104 Cu2 N111 C112 -19.4(3)
O103 Cu2 N111 C116 -97.9(3)
O101 Cu2 N111 C116 69.1(3)
O104 Cu2 N111 C116 157.4(3)
C116 N111 C112 C113 0.8(6)
Cu2 N111 C112 C113 177.7(3)
N111 C112 C113 C114 -0.5(6)
C112 C113 C114 C115 0.6(6)
C112 C113 C114 C121 -179.6(4)
C113 C114 C115 C116 -1.1(6)
C121 C114 C115 C116 179.2(4)
C113 C114 C115 C120 -179.9(4)
C121 C114 C115 C120 0.3(7)
C112 N111 C116 C117 179.7(4)
Cu2 N111 C116 C117 2.8(5)
C112 N111 C116 C115 -1.3(6)
Cu2 N111 C116 C115 -178.2(3)
C120 C115 C116 N111 -179.6(4)
C114 C115 C116 N111 1.5(6)
C120 C115 C116 C117 -0.6(6)
C114 C115 C116 C117 -179.6(4)
N111 C116 C117 C118 -179.6(4)
C115 C116 C117 C118 1.4(6)
C116 C117 C118 C119 -0.9(6)
C117 C118 C119 C120 -0.4(6)
C118 C119 C120 C115 1.1(6)
C116 C115 C120 C119 -0.6(6)
C114 C115 C120 C119 178.3(4)
